data_7709457
loop_
_publ_author_name
'Brehm, Philipp'
'M\"uller-Feyen , Anne Sophie'
'Schnakenburg, Gregor'
'Streubel, R.'

_publ_section_title
;
 1,3,2-Diheterophospholane complexes: access to new tuneable precursors of
 phosphanoxyl complexes and P-functional polymers
;
_journal_name_full 'Dalton Transactions'
_journal_paper_doi 10.1039/D2DT00027J
_journal_year 2022
_chemical_formula_moiety 'C22 H36 N3 O6 P W'
_chemical_formula_sum 'C22 H36 N3 O6 P W'
_chemical_formula_weight 653.36
_chemical_name_systematic AMF-42
_space_group_crystal_system monoclinic
_space_group_IT_number 14
_space_group_name_Hall '-P 2yn'
_space_group_name_H-M_alt 'P 1 21/n 1'
_atom_sites_solution_hydrogens geom
_atom_sites_solution_primary dual
_audit_creation_date 2020-11-26
_audit_creation_method
;
Olex2 1.2
(compiled 2018.05.29 svn.r3508 for OlexSys, GUI svn.r5506)
;
_audit_update_record
;
2022-01-03 deposited with the CCDC.	2022-02-09 downloaded from the CCDC.
;
_cell_angle_alpha 90
_cell_angle_beta 102.575(2)
_cell_angle_gamma 90
_cell_formula_units_Z 4
_cell_length_a 12.1269(3)
_cell_length_b 10.9786(2)
_cell_length_c 20.1204(5)
_cell_measurement_reflns_used 31046
_cell_measurement_temperature 123
_cell_measurement_theta_max 29.53
_cell_measurement_theta_min 2.78
_cell_volume 2614.50(11)
_computing_molecular_graphics 'Olex2 (Dolomanov et al., 2009)'
_computing_publication_material 'Olex2 (Dolomanov et al., 2009)'
_computing_structure_refinement 'XL (Sheldrick, 2008)'
_computing_structure_solution 'XT (Sheldrick, 2015)'
_diffrn_ambient_temperature 123
_diffrn_measured_fraction_theta_full 0.999
_diffrn_measured_fraction_theta_max 0.999
_diffrn_measurement_device_type 'STOE IPDS-2T'
_diffrn_radiation_type MoK\a
_diffrn_radiation_wavelength 0.71073
_diffrn_reflns_av_R_equivalents 0.0622
_diffrn_reflns_av_unetI/netI 0.0333
_diffrn_reflns_Laue_measured_fraction_full 0.999
_diffrn_reflns_Laue_measured_fraction_max 0.999
_diffrn_reflns_limit_h_max 16
_diffrn_reflns_limit_h_min -14
_diffrn_reflns_limit_k_max 14
_diffrn_reflns_limit_k_min -14
_diffrn_reflns_limit_l_max 26
_diffrn_reflns_limit_l_min -26
_diffrn_reflns_number 36816
_diffrn_reflns_point_group_measured_fraction_full 0.999
_diffrn_reflns_point_group_measured_fraction_max 0.999
_diffrn_reflns_theta_full 25.242
_diffrn_reflns_theta_max 27.997
_diffrn_reflns_theta_min 2.783
_exptl_absorpt_coefficient_mu 4.519
_exptl_absorpt_correction_T_max 0.6122
_exptl_absorpt_correction_T_min 0.3373
_exptl_absorpt_correction_type integration
_exptl_absorpt_process_details 'STOE XRed32 V1.53'
_exptl_crystal_colour 'clear colourless'
_exptl_crystal_colour_lustre clear
_exptl_crystal_colour_primary colourless
_exptl_crystal_density_diffrn 1.660
_exptl_crystal_description block
_exptl_crystal_F_000 1304
_exptl_crystal_size_max 0.25
_exptl_crystal_size_mid 0.15
_exptl_crystal_size_min 0.1
_refine_diff_density_max 0.793
_refine_diff_density_min -0.998
_refine_diff_density_rms 0.087
_refine_ls_extinction_method none
_refine_ls_goodness_of_fit_ref 0.982
_refine_ls_hydrogen_treatment constr
_refine_ls_matrix_type full
_refine_ls_number_parameters 306
_refine_ls_number_reflns 6301
_refine_ls_number_restraints 5
_refine_ls_restrained_S_all 0.986
_refine_ls_R_factor_all 0.0240
_refine_ls_R_factor_gt 0.0185
_refine_ls_shift/su_max 0.006
_refine_ls_shift/su_mean 0.000
_refine_ls_structure_factor_coef Fsqd
_refine_ls_weighting_details 'w=1/[\s^2^(Fo^2^)+(0.0173P)^2^] where P=(Fo^2^+2Fc^2^)/3'
_refine_ls_weighting_scheme calc
_refine_ls_wR_factor_gt 0.0380
_refine_ls_wR_factor_ref 0.0391
_reflns_Friedel_coverage 0.000
_reflns_number_gt 5552
_reflns_number_total 6301
_reflns_threshold_expression 'I > 2\s(I)'
_cod_data_source_file d2dt00027j3.cif
_cod_data_source_block 4
_cod_database_code 7709457
_shelx_shelxl_version_number 2017/1
_shelx_space_group_comment
;
The symmetry employed for this shelxl refinement is uniquely defined
by the following loop, which should always be used as a source of
symmetry information in preference to the above space-group names.
They are only intended as comments.
;
_shelx_estimated_absorpt_t_max 0.661
_shelx_estimated_absorpt_t_min 0.398
_olex2_refinement_description
;
1. Fixed Uiso
 At 1.2 times of:
  All C(H) groups, All C(H,H) groups
 At 1.5 times of:
  All C(H,H,H) groups
2. Rigid bond restraints
 W, P
 with sigma for 1-2 distances of 0.001 and sigma for 1-3 distances of 0.001
 W, C18
 with sigma for 1-2 distances of 0.001 and sigma for 1-3 distances of 0.001
 W, C22
 with sigma for 1-2 distances of 0.001 and sigma for 1-3 distances of 0.001
 W, C20
 with sigma for 1-2 distances of 0.001 and sigma for 1-3 distances of 0.001
 W, C21
 with sigma for 1-2 distances of 0.001 and sigma for 1-3 distances of 0.001
3.a Ternary CH refined with riding coordinates:
 C3(H3), C6(H6)
3.b Secondary CH2 refined with riding coordinates:
 C1(H1A,H1B), C2(H2A,H2B), C10(H10A,H10B), C11(H11A,H11B), C12(H12A,H12B)
3.c Idealised Me refined as rotating group:
 C4(H4A,H4B,H4C), C5(H5A,H5B,H5C), C7(H7A,H7B,H7C), C8(H8A,H8B,H8C), C14(H14A,
 H14B,H14C), C15(H15A,H15B,H15C), C16(H16A,H16B,H16C), C17(H17A,H17B,H17C)
;
_olex2_submission_special_instructions 'No special instructions were received'

loop_
_space_group_symop_operation_xyz
'x, y, z'
'-x+1/2, y+1/2, -z+1/2'
'-x, -y, -z'
'x-1/2, -y-1/2, z-1/2'

loop_
_atom_site_label
_atom_site_type_symbol
_atom_site_fract_x
_atom_site_fract_y
_atom_site_fract_z
_atom_site_U_iso_or_equiv
_atom_site_adp_type
_atom_site_occupancy
_atom_site_site_symmetry_order
_atom_site_calc_flag
_atom_site_refinement_flags_posn
_atom_site_refinement_flags_adp
_atom_site_refinement_flags_occupancy
_atom_site_disorder_assembly
_atom_site_disorder_group
W W 0.51027(2) 0.84196(2) 0.72653(2) 0.01354(3) Uani 1 1 d . U . . .
P P 0.48633(4) 0.67391(4) 0.63825(3) 0.01056(9) Uani 1 1 d . U . . .
O1 O 0.37029(11) 0.66381(11) 0.57706(7) 0.0128(3) Uani 1 1 d . . . . .
O2 O 0.58977(14) 1.02834(17) 0.84555(10) 0.0353(4) Uani 1 1 d . . . . .
O3 O 0.41576(17) 0.69847(17) 0.83974(10) 0.0367(4) Uani 1 1 d . . . . .
O4 O 0.75539(13) 0.72436(14) 0.76446(9) 0.0257(3) Uani 1 1 d . . . . .
O5 O 0.59099(16) 1.04689(14) 0.63619(10) 0.0342(4) Uani 1 1 d . . . . .
O6 O 0.26517(14) 0.96300(16) 0.68839(9) 0.0308(4) Uani 1 1 d . . . . .
N1 N 0.50894(13) 0.52990(14) 0.66681(9) 0.0145(3) Uani 1 1 d . . . . .
N2 N 0.59078(13) 0.66390(13) 0.59606(9) 0.0126(3) Uani 1 1 d . . . . .
N3 N 0.27148(13) 0.74201(13) 0.57783(9) 0.0122(3) Uani 1 1 d . . . . .
C1 C 0.60805(16) 0.47290(18) 0.64886(11) 0.0159(4) Uani 1 1 d . . . . .
H1A H 0.595136 0.384739 0.640136 0.019 Uiso 1 1 calc R . . . .
H1B H 0.675846 0.483548 0.685984 0.019 Uiso 1 1 calc R . . . .
C2 C 0.62249(16) 0.53772(16) 0.58523(10) 0.0139(4) Uani 1 1 d . . . . .
H2A H 0.701697 0.532827 0.580043 0.017 Uiso 1 1 calc R . . . .
H2B H 0.572315 0.502537 0.544278 0.017 Uiso 1 1 calc R . . . .
C3 C 0.47192(17) 0.47816(19) 0.72632(11) 0.0178(4) Uani 1 1 d . . . . .
H3 H 0.413351 0.533744 0.737699 0.021 Uiso 1 1 calc R . . . .
C4 C 0.56830(19) 0.4681(2) 0.78935(12) 0.0260(5) Uani 1 1 d . . . . .
H4A H 0.623026 0.407325 0.781204 0.039 Uiso 1 1 calc GR . . . .
H4B H 0.537811 0.443333 0.828565 0.039 Uiso 1 1 calc GR . . . .
H4C H 0.605786 0.547318 0.798652 0.039 Uiso 1 1 calc GR . . . .
C5 C 0.4170(2) 0.35332(18) 0.70818(14) 0.0260(5) Uani 1 1 d . . . . .
H5A H 0.353808 0.361519 0.668726 0.039 Uiso 1 1 calc GR . . . .
H5B H 0.389057 0.321818 0.747020 0.039 Uiso 1 1 calc GR . . . .
H5C H 0.472984 0.296801 0.697185 0.039 Uiso 1 1 calc GR . . . .
C6 C 0.62677(16) 0.75844(16) 0.55382(11) 0.0137(4) Uani 1 1 d . . . . .
H6 H 0.592063 0.837079 0.563831 0.016 Uiso 1 1 calc R . . . .
C7 C 0.75491(17) 0.77402(19) 0.57283(13) 0.0224(5) Uani 1 1 d . . . . .
H7A H 0.779021 0.787342 0.622022 0.034 Uiso 1 1 calc GR . . . .
H7B H 0.776688 0.844273 0.548508 0.034 Uiso 1 1 calc GR . . . .
H7C H 0.791254 0.700459 0.560169 0.034 Uiso 1 1 calc GR . . . .
C8 C 0.58717(18) 0.73344(18) 0.47790(11) 0.0192(4) Uani 1 1 d . . . . .
H8A H 0.622329 0.658343 0.466221 0.029 Uiso 1 1 calc GR . . . .
H8B H 0.608881 0.801578 0.451990 0.029 Uiso 1 1 calc GR . . . .
H8C H 0.504804 0.724320 0.466631 0.029 Uiso 1 1 calc GR . . . .
C9 C 0.25198(16) 0.81652(16) 0.51418(11) 0.0131(4) Uani 1 1 d . . . . .
C10 C 0.14165(17) 0.88848(18) 0.51020(12) 0.0189(4) Uani 1 1 d . . . . .
H10A H 0.153513 0.948978 0.547572 0.023 Uiso 1 1 calc R . . . .
H10B H 0.123734 0.933675 0.466599 0.023 Uiso 1 1 calc R . . . .
C11 C 0.04131(17) 0.8084(2) 0.51519(13) 0.0236(5) Uani 1 1 d . . . . .
H11A H -0.026084 0.859458 0.514871 0.028 Uiso 1 1 calc R . . . .
H11B H 0.023843 0.752077 0.475865 0.028 Uiso 1 1 calc R . . . .
C12 C 0.07168(17) 0.7368(2) 0.58096(13) 0.0230(5) Uani 1 1 d . . . . .
H12A H 0.007274 0.683561 0.584463 0.028 Uiso 1 1 calc R . . . .
H12B H 0.083725 0.794352 0.619733 0.028 Uiso 1 1 calc R . . . .
C13 C 0.17775(16) 0.65788(17) 0.58680(12) 0.0165(4) Uani 1 1 d . . . . .
C14 C 0.34747(17) 0.90958(17) 0.52211(12) 0.0176(4) Uani 1 1 d . . . . .
H14A H 0.351044 0.956637 0.563915 0.026 Uiso 1 1 calc GR . . . .
H14B H 0.333314 0.964708 0.482861 0.026 Uiso 1 1 calc GR . . . .
H14C H 0.419365 0.867144 0.524647 0.026 Uiso 1 1 calc GR . . . .
C15 C 0.24696(17) 0.74593(18) 0.44764(11) 0.0178(4) Uani 1 1 d . . . . .
H15A H 0.307756 0.685375 0.454508 0.027 Uiso 1 1 calc GR . . . .
H15B H 0.256096 0.802744 0.411654 0.027 Uiso 1 1 calc GR . . . .
H15C H 0.173811 0.704669 0.434315 0.027 Uiso 1 1 calc GR . . . .
C16 C 0.20909(18) 0.6088(2) 0.65950(13) 0.0239(5) Uani 1 1 d . . . . .
H16A H 0.267716 0.546293 0.662570 0.036 Uiso 1 1 calc GR . . . .
H16B H 0.142098 0.572999 0.671647 0.036 Uiso 1 1 calc GR . . . .
H16C H 0.237575 0.675470 0.690923 0.036 Uiso 1 1 calc GR . . . .
C17 C 0.15603(18) 0.54846(18) 0.53802(13) 0.0241(5) Uani 1 1 d . . . . .
H17A H 0.118573 0.576377 0.492423 0.036 Uiso 1 1 calc GR . . . .
H17B H 0.107565 0.489390 0.554473 0.036 Uiso 1 1 calc GR . . . .
H17C H 0.228122 0.509858 0.536056 0.036 Uiso 1 1 calc GR . . . .
C18 C 0.55809(17) 0.9619(2) 0.80149(12) 0.0208(4) Uani 1 1 d . U . . .
C19 C 0.4507(2) 0.7429(2) 0.79755(13) 0.0239(5) Uani 1 1 d . . . . .
C20 C 0.66744(17) 0.76560(17) 0.75131(11) 0.0171(4) Uani 1 1 d . U . . .
C21 C 0.56302(18) 0.96870(19) 0.66610(12) 0.0204(4) Uani 1 1 d . U . . .
C22 C 0.35111(18) 0.91679(18) 0.69942(12) 0.0192(4) Uani 1 1 d . U . . .

loop_
_atom_site_aniso_label
_atom_site_aniso_U_11
_atom_site_aniso_U_22
_atom_site_aniso_U_33
_atom_site_aniso_U_23
_atom_site_aniso_U_13
_atom_site_aniso_U_12
W 0.01277(4) 0.01612(4) 0.01139(4) -0.00351(3) 0.00187(3) -0.00034(3)
P 0.0098(2) 0.01159(19) 0.0100(2) 0.00074(18) 0.00158(18) 0.00046(16)
O1 0.0104(6) 0.0137(6) 0.0132(7) -0.0013(5) 0.0002(5) 0.0038(5)
O2 0.0236(8) 0.0438(9) 0.0356(11) -0.0245(9) 0.0000(8) 0.0025(8)
O3 0.0490(11) 0.0440(9) 0.0212(9) 0.0000(9) 0.0169(9) -0.0088(9)
O4 0.0173(7) 0.0302(7) 0.0269(9) 0.0002(7) -0.0009(7) 0.0023(6)
O5 0.0489(11) 0.0259(8) 0.0297(10) -0.0033(8) 0.0125(9) -0.0136(8)
O6 0.0248(8) 0.0390(9) 0.0274(9) -0.0107(8) 0.0034(7) 0.0113(7)
N1 0.0142(7) 0.0143(7) 0.0154(9) 0.0035(7) 0.0042(7) 0.0033(6)
N2 0.0123(7) 0.0117(7) 0.0145(8) -0.0002(7) 0.0045(6) 0.0005(6)
N3 0.0085(7) 0.0145(7) 0.0142(8) 0.0019(7) 0.0035(6) 0.0042(6)
C1 0.0156(9) 0.0157(8) 0.0163(10) 0.0021(8) 0.0031(8) 0.0052(7)
C2 0.0139(8) 0.0134(8) 0.0145(9) -0.0007(8) 0.0036(7) 0.0012(7)
C3 0.0154(9) 0.0219(9) 0.0162(10) 0.0061(9) 0.0037(8) 0.0044(8)
C4 0.0265(11) 0.0317(11) 0.0194(11) 0.0112(10) 0.0042(9) 0.0066(10)
C5 0.0301(12) 0.0196(9) 0.0316(14) 0.0051(10) 0.0138(11) -0.0030(9)
C6 0.0118(8) 0.0136(8) 0.0163(10) 0.0016(8) 0.0045(8) 0.0005(7)
C7 0.0138(10) 0.0253(10) 0.0281(13) 0.0034(10) 0.0044(9) -0.0048(8)
C8 0.0229(10) 0.0200(9) 0.0146(10) 0.0013(8) 0.0039(9) 0.0009(8)
C9 0.0124(8) 0.0136(8) 0.0132(9) 0.0019(8) 0.0026(7) 0.0031(7)
C10 0.0173(9) 0.0183(8) 0.0212(11) 0.0055(9) 0.0046(9) 0.0081(8)
C11 0.0118(9) 0.0320(11) 0.0264(12) 0.0093(10) 0.0026(9) 0.0078(8)
C12 0.0125(9) 0.0338(11) 0.0237(12) 0.0090(10) 0.0063(9) 0.0056(8)
C13 0.0103(8) 0.0201(8) 0.0191(11) 0.0060(9) 0.0033(8) -0.0007(7)
C14 0.0190(10) 0.0149(8) 0.0192(11) 0.0032(8) 0.0048(9) 0.0008(7)
C15 0.0182(10) 0.0211(9) 0.0143(10) 0.0004(8) 0.0038(8) 0.0008(7)
C16 0.0165(10) 0.0314(10) 0.0230(12) 0.0112(10) 0.0021(9) -0.0030(8)
C17 0.0196(10) 0.0206(10) 0.0301(13) 0.0029(10) 0.0011(9) -0.0050(8)
C18 0.0154(9) 0.0272(10) 0.0193(11) -0.0085(8) 0.0024(8) 0.0007(8)
C19 0.0243(11) 0.0316(11) 0.0165(11) -0.0018(10) 0.0060(9) -0.0012(9)
C20 0.0163(8) 0.0188(8) 0.0152(10) -0.0021(8) 0.0010(8) -0.0010(7)
C21 0.0242(10) 0.0197(8) 0.0180(10) -0.0040(8) 0.0060(9) -0.0034(8)
C22 0.0179(8) 0.0236(9) 0.0157(10) -0.0061(9) 0.0026(8) 0.0027(7)

loop_
_atom_type_symbol
_atom_type_description
_atom_type_scat_dispersion_real
_atom_type_scat_dispersion_imag
_atom_type_scat_source
C C 0.0033 0.0016 'International Tables Vol C Tables 4.2.6.8 and 6.1.1.4'
H H 0.0000 0.0000 'International Tables Vol C Tables 4.2.6.8 and 6.1.1.4'
N N 0.0061 0.0033 'International Tables Vol C Tables 4.2.6.8 and 6.1.1.4'
O O 0.0106 0.0060 'International Tables Vol C Tables 4.2.6.8 and 6.1.1.4'
P P 0.1023 0.0942 'International Tables Vol C Tables 4.2.6.8 and 6.1.1.4'
W W -0.8490 6.8722 'International Tables Vol C Tables 4.2.6.8 and 6.1.1.4'

loop_
_geom_angle_atom_site_label_1
_geom_angle_atom_site_label_2
_geom_angle_atom_site_label_3
_geom_angle
_geom_angle_site_symmetry_1
_geom_angle_site_symmetry_3
_geom_angle_publ_flag
C18 W P 169.33(6) . . ?
C18 W C19 84.92(9) . . ?
C18 W C20 89.09(8) . . ?
C18 W C21 85.58(9) . . ?
C18 W C22 92.20(8) . . ?
C19 W P 95.65(7) . . ?
C19 W C22 86.81(9) . . ?
C20 W P 80.25(6) . . ?
C20 W C19 93.65(9) . . ?
C20 W C22 178.67(8) . . ?
C21 W P 94.69(6) . . ?
C21 W C19 169.05(9) . . ?
C21 W C20 91.62(8) . . ?
C21 W C22 88.14(9) . . ?
C22 W P 98.46(6) . . ?
O1 P W 121.20(5) . . ?
O1 P N1 103.84(7) . . ?
O1 P N2 103.43(8) . . ?
N1 P W 117.33(6) . . ?
N2 P W 114.79(6) . . ?
N2 P N1 91.52(8) . . ?
N3 O1 P 120.81(11) . . ?
C1 N1 P 113.41(12) . . ?
C1 N1 C3 116.36(15) . . ?
C3 N1 P 125.49(13) . . ?
C2 N2 P 112.88(12) . . ?
C2 N2 C6 117.49(15) . . ?
C6 N2 P 126.91(12) . . ?
O1 N3 C9 106.65(13) . . ?
O1 N3 C13 106.26(13) . . ?
C9 N3 C13 117.12(16) . . ?
N1 C1 H1A 110.7 . . ?
N1 C1 H1B 110.7 . . ?
N1 C1 C2 105.08(15) . . ?
H1A C1 H1B 108.8 . . ?
C2 C1 H1A 110.7 . . ?
C2 C1 H1B 110.7 . . ?
N2 C2 C1 103.71(15) . . ?
N2 C2 H2A 111.0 . . ?
N2 C2 H2B 111.0 . . ?
C1 C2 H2A 111.0 . . ?
C1 C2 H2B 111.0 . . ?
H2A C2 H2B 109.0 . . ?
N1 C3 H3 107.9 . . ?
N1 C3 C4 112.74(16) . . ?
N1 C3 C5 110.06(18) . . ?
C4 C3 H3 107.9 . . ?
C4 C3 C5 110.30(18) . . ?
C5 C3 H3 107.9 . . ?
C3 C4 H4A 109.5 . . ?
C3 C4 H4B 109.5 . . ?
C3 C4 H4C 109.5 . . ?
H4A C4 H4B 109.5 . . ?
H4A C4 H4C 109.5 . . ?
H4B C4 H4C 109.5 . . ?
C3 C5 H5A 109.5 . . ?
C3 C5 H5B 109.5 . . ?
C3 C5 H5C 109.5 . . ?
H5A C5 H5B 109.5 . . ?
H5A C5 H5C 109.5 . . ?
H5B C5 H5C 109.5 . . ?
N2 C6 H6 107.6 . . ?
N2 C6 C7 110.43(17) . . ?
N2 C6 C8 112.64(16) . . ?
C7 C6 H6 107.6 . . ?
C8 C6 H6 107.6 . . ?
C8 C6 C7 110.67(18) . . ?
C6 C7 H7A 109.5 . . ?
C6 C7 H7B 109.5 . . ?
C6 C7 H7C 109.5 . . ?
H7A C7 H7B 109.5 . . ?
H7A C7 H7C 109.5 . . ?
H7B C7 H7C 109.5 . . ?
C6 C8 H8A 109.5 . . ?
C6 C8 H8B 109.5 . . ?
C6 C8 H8C 109.5 . . ?
H8A C8 H8B 109.5 . . ?
H8A C8 H8C 109.5 . . ?
H8B C8 H8C 109.5 . . ?
N3 C9 C10 107.38(15) . . ?
N3 C9 C14 107.58(16) . . ?
N3 C9 C15 116.07(15) . . ?
C14 C9 C10 107.02(15) . . ?
C14 C9 C15 108.30(16) . . ?
C15 C9 C10 110.12(17) . . ?
C9 C10 H10A 108.9 . . ?
C9 C10 H10B 108.9 . . ?
H10A C10 H10B 107.7 . . ?
C11 C10 C9 113.45(16) . . ?
C11 C10 H10A 108.9 . . ?
C11 C10 H10B 108.9 . . ?
C10 C11 H11A 110.1 . . ?
C10 C11 H11B 110.1 . . ?
H11A C11 H11B 108.4 . . ?
C12 C11 C10 108.16(18) . . ?
C12 C11 H11A 110.1 . . ?
C12 C11 H11B 110.1 . . ?
C11 C12 H12A 108.8 . . ?
C11 C12 H12B 108.8 . . ?
C11 C12 C13 113.61(18) . . ?
H12A C12 H12B 107.7 . . ?
C13 C12 H12A 108.8 . . ?
C13 C12 H12B 108.8 . . ?
N3 C13 C12 106.67(15) . . ?
N3 C13 C16 107.12(17) . . ?
N3 C13 C17 115.58(17) . . ?
C12 C13 C17 111.60(18) . . ?
C16 C13 C12 107.60(18) . . ?
C16 C13 C17 107.93(17) . . ?
C9 C14 H14A 109.5 . . ?
C9 C14 H14B 109.5 . . ?
C9 C14 H14C 109.5 . . ?
H14A C14 H14B 109.5 . . ?
H14A C14 H14C 109.5 . . ?
H14B C14 H14C 109.5 . . ?
C9 C15 H15A 109.5 . . ?
C9 C15 H15B 109.5 . . ?
C9 C15 H15C 109.5 . . ?
H15A C15 H15B 109.5 . . ?
H15A C15 H15C 109.5 . . ?
H15B C15 H15C 109.5 . . ?
C13 C16 H16A 109.5 . . ?
C13 C16 H16B 109.5 . . ?
C13 C16 H16C 109.5 . . ?
H16A C16 H16B 109.5 . . ?
H16A C16 H16C 109.5 . . ?
H16B C16 H16C 109.5 . . ?
C13 C17 H17A 109.5 . . ?
C13 C17 H17B 109.5 . . ?
C13 C17 H17C 109.5 . . ?
H17A C17 H17B 109.5 . . ?
H17A C17 H17C 109.5 . . ?
H17B C17 H17C 109.5 . . ?
O2 C18 W 177.14(19) . . ?
O3 C19 W 173.3(2) . . ?
O4 C20 W 179.0(2) . . ?
O5 C21 W 174.16(19) . . ?
O6 C22 W 175.25(19) . . ?

loop_
_geom_bond_atom_site_label_1
_geom_bond_atom_site_label_2
_geom_bond_distance
_geom_bond_site_symmetry_2
_geom_bond_publ_flag
W P 2.5335(5) . ?
W C18 1.991(2) . ?
W C19 2.048(2) . ?
W C20 2.042(2) . ?
W C21 2.040(2) . ?
W C22 2.059(2) . ?
P O1 1.6595(15) . ?
P N1 1.6842(16) . ?
P N2 1.6749(16) . ?
O1 N3 1.4770(18) . ?
O2 C18 1.148(3) . ?
O3 C19 1.138(3) . ?
O4 C20 1.136(3) . ?
O5 C21 1.141(3) . ?
O6 C22 1.137(3) . ?
N1 C1 1.468(2) . ?
N1 C3 1.481(3) . ?
N2 C2 1.467(2) . ?
N2 C6 1.467(2) . ?
N3 C9 1.494(3) . ?
N3 C13 1.506(2) . ?
C1 H1A 0.9900 . ?
C1 H1B 0.9900 . ?
C1 C2 1.508(3) . ?
C2 H2A 0.9900 . ?
C2 H2B 0.9900 . ?
C3 H3 1.0000 . ?
C3 C4 1.530(3) . ?
C3 C5 1.533(3) . ?
C4 H4A 0.9800 . ?
C4 H4B 0.9800 . ?
C4 H4C 0.9800 . ?
C5 H5A 0.9800 . ?
C5 H5B 0.9800 . ?
C5 H5C 0.9800 . ?
C6 H6 1.0000 . ?
C6 C7 1.527(3) . ?
C6 C8 1.523(3) . ?
C7 H7A 0.9800 . ?
C7 H7B 0.9800 . ?
C7 H7C 0.9800 . ?
C8 H8A 0.9800 . ?
C8 H8B 0.9800 . ?
C8 H8C 0.9800 . ?
C9 C10 1.541(3) . ?
C9 C14 1.526(3) . ?
C9 C15 1.537(3) . ?
C10 H10A 0.9900 . ?
C10 H10B 0.9900 . ?
C10 C11 1.522(3) . ?
C11 H11A 0.9900 . ?
C11 H11B 0.9900 . ?
C11 C12 1.514(3) . ?
C12 H12A 0.9900 . ?
C12 H12B 0.9900 . ?
C12 C13 1.534(3) . ?
C13 C16 1.527(3) . ?
C13 C17 1.537(3) . ?
C14 H14A 0.9800 . ?
C14 H14B 0.9800 . ?
C14 H14C 0.9800 . ?
C15 H15A 0.9800 . ?
C15 H15B 0.9800 . ?
C15 H15C 0.9800 . ?
C16 H16A 0.9800 . ?
C16 H16B 0.9800 . ?
C16 H16C 0.9800 . ?
C17 H17A 0.9800 . ?
C17 H17B 0.9800 . ?
C17 H17C 0.9800 . ?
